data_7246539
loop_
_publ_author_name
'Straker, Hannah E.'
'McMillan, Lynn'
'Mardiana, Lina'
'Hebberd, Glen R.'
'Watson, Elle'
'Waddell, Paul G.'
'Probert, Michael R.'
'Hall, Michael J.'

_publ_section_title
;
 Polymorph prediction through observed structural isomorphism leading to a
 new crystalline form of cannabidiol
;
_journal_issue 16
_journal_name_full CrystEngComm
_journal_page_first 2479
_journal_page_last 2484
_journal_paper_doi 10.1039/D3CE00041A
_journal_volume 25
_journal_year 2023
_chemical_absolute_configuration ad
_chemical_formula_moiety 'C21 H30 O2'
_chemical_formula_sum 'C21 H30 O2'
_chemical_formula_weight 314.45
_space_group_crystal_system orthorhombic
_space_group_IT_number 19
_space_group_name_Hall 'P 2ac 2ab'
_space_group_name_H-M_alt 'P 21 21 21'
_atom_sites_solution_hydrogens mixed
_atom_sites_solution_primary dual
_audit_creation_date 2021-12-01
_audit_creation_method
;
Olex2 1.3
(compiled 2020.11.12 svn.r5f609507 for OlexSys, GUI svn.r6408)
;
_audit_update_record
;
2023-01-04 deposited with the CCDC.	2023-03-29 downloaded from the CCDC.
;
_cell_angle_alpha 90
_cell_angle_beta 90
_cell_angle_gamma 90
_cell_formula_units_Z 4
_cell_length_a 10.1971(6)
_cell_length_b 13.0846(8)
_cell_length_c 13.6747(8)
_cell_measurement_reflns_used 9742
_cell_measurement_temperature 150.00
_cell_measurement_theta_max 66.565
_cell_measurement_theta_min 4.678
_cell_volume 1824.55(19)
_computing_cell_refinement 'APEX3 v2017.3-0 (Bruker AXS Inc., 2017)'
_computing_data_collection 'Bruker Instrument Service v6.2.6'
_computing_data_reduction 'SAINT V8.38A (Bruker AXS Inc., 2017)'
_computing_molecular_graphics 'Olex2 1.3 (Dolomanov et al., 2009)'
_computing_publication_material 'Olex2 1.3 (Dolomanov et al., 2009)'
_computing_structure_refinement 'XL  (Sheldrick, 2008)'
_computing_structure_solution 'SHELXT 2018/2 (Sheldrick, 2018)'
_diffrn_ambient_temperature 150.00
_diffrn_detector 'Bruker Photon II area detector'
_diffrn_detector_area_resol_mean 7.3910
_diffrn_detector_type 'Hybrid area detector'
_diffrn_measured_fraction_theta_full 0.996
_diffrn_measured_fraction_theta_max 0.996
_diffrn_measurement_device 'three-circle diffractometer'
_diffrn_measurement_device_type 'Bruker D8 Venture'
_diffrn_measurement_method '\f and \w scans'
_diffrn_orient_matrix_type 'Bruker AXS Inc. convention APEX3'
_diffrn_radiation_collimation 'focussed source'
_diffrn_radiation_monochromator mirror
_diffrn_radiation_probe x-ray
_diffrn_radiation_type CuK\a
_diffrn_radiation_wavelength 1.54178
_diffrn_reflns_av_R_equivalents 0.0169
_diffrn_reflns_av_unetI/netI 0.0145
_diffrn_reflns_Laue_measured_fraction_full 0.996
_diffrn_reflns_Laue_measured_fraction_max 0.996
_diffrn_reflns_limit_h_max 12
_diffrn_reflns_limit_h_min -12
_diffrn_reflns_limit_k_max 14
_diffrn_reflns_limit_k_min -15
_diffrn_reflns_limit_l_max 16
_diffrn_reflns_limit_l_min -16
_diffrn_reflns_number 10534
_diffrn_reflns_point_group_measured_fraction_full 0.988
_diffrn_reflns_point_group_measured_fraction_max 0.988
_diffrn_reflns_theta_full 66.560
_diffrn_reflns_theta_max 66.560
_diffrn_reflns_theta_min 4.677
_diffrn_source 'microfocus sealed X-ray tube'
_diffrn_source_current 1.0
_diffrn_source_power 0.05
_diffrn_source_type
;
'Incoatec microfocus 3.0 (cu) X-ray Source'
;
_diffrn_source_voltage 50.0
_diffrn_standards_number 0
_exptl_absorpt_coefficient_mu 0.551
_exptl_absorpt_correction_T_max 0.9762
_exptl_absorpt_correction_T_min 0.9185
_exptl_absorpt_correction_type numerical
_exptl_absorpt_process_details
;
SADABS-2016/2 (Bruker,2016/2) was used for absorption correction.
wR2(int) was 0.0630 before and 0.0280 after correction.
The Ratio of minimum to maximum transmission is 0.9409.
The \l/2 correction factor is Not present.
;
_exptl_crystal_density_diffrn 1.145
_exptl_crystal_description block
_exptl_crystal_F_000 688
_exptl_crystal_recrystallization_method ENaCt
_exptl_crystal_size_max 0.176
_exptl_crystal_size_mid 0.145
_exptl_crystal_size_min 0.116
_refine_diff_density_max 0.113
_refine_diff_density_min -0.139
_refine_diff_density_rms 0.028
_refine_ls_abs_structure_details
;
 Flack x determined using 1328 quotients [(I+)-(I-)]/[(I+)+(I-)]
 (Parsons, Flack and Wagner, Acta Cryst. B69 (2013) 249-259).
;
_refine_ls_abs_structure_Flack 0.06(3)
_refine_ls_extinction_method none
_refine_ls_goodness_of_fit_ref 1.034
_refine_ls_hydrogen_treatment mixed
_refine_ls_matrix_type full
_refine_ls_number_parameters 219
_refine_ls_number_reflns 3188
_refine_ls_number_restraints 0
_refine_ls_restrained_S_all 1.034
_refine_ls_R_factor_all 0.0252
_refine_ls_R_factor_gt 0.0250
_refine_ls_shift/su_max 0.000
_refine_ls_shift/su_mean 0.000
_refine_ls_structure_factor_coef Fsqd
_refine_ls_weighting_details 'w=1/[\s^2^(Fo^2^)+(0.0341P)^2^+0.2985P] where P=(Fo^2^+2Fc^2^)/3'
_refine_ls_weighting_scheme calc
_refine_ls_wR_factor_gt 0.0644
_refine_ls_wR_factor_ref 0.0645
_reflns_Friedel_coverage 0.726
_reflns_Friedel_fraction_full 0.977
_reflns_Friedel_fraction_max 0.977
_reflns_number_gt 3169
_reflns_number_total 3188
_reflns_threshold_expression 'I > 2\s(I)'
_cod_data_source_file d3ce00041a2.cif
_cod_data_source_block gw_001_lm_p1_h11_0m
_cod_depositor_comments 'Adding full bibliography for 7246535--7246539.cif.'
_cod_database_code 7246539
_shelx_shelxl_version_number 2018/3
_shelx_space_group_comment
;
The symmetry employed for this shelxl refinement is uniquely defined
by the following loop, which should always be used as a source of
symmetry information in preference to the above space-group names.
They are only intended as comments.
;
_shelx_estimated_absorpt_t_max 0.939
_shelx_estimated_absorpt_t_min 0.909
_olex2_refinement_description
;
1. Fixed Uiso
 At 1.2 times of:
  All C(H) groups, All C(H,H) groups
 At 1.5 times of:
  All C(H,H,H) groups
2.a Ternary CH refined with riding coordinates:
 C5(H5), C6(H6)
2.b Secondary CH2 refined with riding coordinates:
 C3(H3A,H3B), C4(H4A,H4B), C17(H17A,H17B), C18(H18A,H18B), C19(H19A,H19B),
 C20(H20A,H20B)
2.c Aromatic/amide H refined with riding coordinates:
 C7(H7), C13(H13), C15(H15)
2.d X=CH2 refined with riding coordinates:
 C10(H10A,H10B)
2.e Idealised Me refined as rotating group:
 C1(H1A,H1B,H1C), C9(H9A,H9B,H9C), C21(H21A,H21B,H21C)
;
_olex2_submission_special_instructions 'No special instructions were received'

loop_
_space_group_symop_operation_xyz
'x, y, z'
'-x+1/2, -y, z+1/2'
'-x, y+1/2, -z+1/2'
'x+1/2, -y+1/2, -z'

loop_
_atom_site_label
_atom_site_type_symbol
_atom_site_fract_x
_atom_site_fract_y
_atom_site_fract_z
_atom_site_U_iso_or_equiv
_atom_site_adp_type
_atom_site_occupancy
_atom_site_site_symmetry_order
_atom_site_calc_flag
_atom_site_refinement_flags_posn
_atom_site_refinement_flags_adp
_atom_site_refinement_flags_occupancy
_atom_site_disorder_assembly
_atom_site_disorder_group
O1 O 0.30317(11) 0.54079(8) 0.44385(7) 0.0264(2) Uani 1 1 d . . . . .
H1 H 0.264(2) 0.5058(18) 0.4001(17) 0.046(6) Uiso 1 1 d . . . . .
O2 O 0.27920(11) 0.59159(8) 0.79080(7) 0.0256(2) Uani 1 1 d . . . . .
H2 H 0.365(2) 0.6038(16) 0.7829(15) 0.038(5) Uiso 1 1 d . . . . .
C1 C 0.68919(17) 0.59151(14) 0.81668(12) 0.0357(4) Uani 1 1 d . . . . .
H1A H 0.670976 0.518032 0.819515 0.054 Uiso 1 1 calc R U . . .
H1B H 0.673991 0.621961 0.881172 0.054 Uiso 1 1 calc R U . . .
H1C H 0.780707 0.602374 0.797435 0.054 Uiso 1 1 calc R U . . .
C2 C 0.60013(15) 0.64082(12) 0.74301(11) 0.0262(3) Uani 1 1 d . . . . .
C3 C 0.60456(17) 0.75567(13) 0.73650(12) 0.0317(4) Uani 1 1 d . . . . .
H3A H 0.696853 0.778673 0.740968 0.038 Uiso 1 1 calc R U . . .
H3B H 0.556226 0.785163 0.792589 0.038 Uiso 1 1 calc R U . . .
C4 C 0.54509(15) 0.79528(12) 0.64186(11) 0.0273(3) Uani 1 1 d . . . . .
H4A H 0.605916 0.780940 0.587127 0.033 Uiso 1 1 calc R U . . .
H4B H 0.534043 0.870296 0.646478 0.033 Uiso 1 1 calc R U . . .
C5 C 0.41107(14) 0.74564(11) 0.62004(10) 0.0224(3) Uani 1 1 d . . . . .
H5 H 0.352763 0.758568 0.677521 0.027 Uiso 1 1 calc R U . . .
C6 C 0.42746(14) 0.62783(11) 0.60956(10) 0.0207(3) Uani 1 1 d . . . . .
H6 H 0.466108 0.614264 0.543615 0.025 Uiso 1 1 calc R U . . .
C7 C 0.52173(14) 0.58600(11) 0.68511(10) 0.0239(3) Uani 1 1 d . . . . .
H7 H 0.525444 0.513803 0.691956 0.029 Uiso 1 1 calc R U . . .
C8 C 0.34850(15) 0.79560(11) 0.53167(12) 0.0246(3) Uani 1 1 d . . . . .
C9 C 0.41216(17) 0.78062(12) 0.43320(11) 0.0307(4) Uani 1 1 d . . . . .
H9A H 0.505817 0.796700 0.437885 0.046 Uiso 1 1 calc R U . . .
H9B H 0.370779 0.826003 0.385257 0.046 Uiso 1 1 calc R U . . .
H9C H 0.401273 0.709441 0.412445 0.046 Uiso 1 1 calc R U . . .
C10 C 0.24354(16) 0.85465(13) 0.54204(13) 0.0333(4) Uani 1 1 d . . . . .
H10A H 0.207210 0.888404 0.486816 0.040 Uiso 1 1 calc R U . . .
H10B H 0.204770 0.863165 0.604681 0.040 Uiso 1 1 calc R U . . .
C11 C 0.29588(15) 0.57265(10) 0.61430(10) 0.0205(3) Uani 1 1 d . . . . .
C12 C 0.23636(14) 0.53227(11) 0.53037(10) 0.0207(3) Uani 1 1 d . . . . .
C13 C 0.11320(14) 0.48630(10) 0.53381(11) 0.0221(3) Uani 1 1 d . . . . .
H13 H 0.074781 0.460914 0.475372 0.027 Uiso 1 1 calc R U . . .
C14 C 0.04587(14) 0.47716(10) 0.62183(11) 0.0218(3) Uani 1 1 d . . . . .
C15 C 0.10544(15) 0.51250(11) 0.70673(11) 0.0230(3) Uani 1 1 d . . . . .
H15 H 0.062374 0.504996 0.767916 0.028 Uiso 1 1 calc R U . . .
C16 C 0.22748(15) 0.55866(10) 0.70227(10) 0.0209(3) Uani 1 1 d . . . . .
C17 C -0.08940(15) 0.42977(12) 0.62570(12) 0.0269(3) Uani 1 1 d . . . . .
H17A H -0.121726 0.419662 0.558124 0.032 Uiso 1 1 calc R U . . .
H17B H -0.149968 0.477612 0.658955 0.032 Uiso 1 1 calc R U . . .
C18 C -0.09152(17) 0.32719(13) 0.67935(12) 0.0327(4) Uani 1 1 d . . . . .
H18A H -0.065603 0.338539 0.748267 0.039 Uiso 1 1 calc R U . . .
H18B H -0.182417 0.300617 0.679313 0.039 Uiso 1 1 calc R U . . .
C19 C -0.00153(16) 0.24671(12) 0.63511(13) 0.0319(4) Uani 1 1 d . . . . .
H19A H 0.088959 0.274080 0.633691 0.038 Uiso 1 1 calc R U . . .
H19B H -0.001504 0.185923 0.678215 0.038 Uiso 1 1 calc R U . . .
C20 C -0.0388(2) 0.21336(14) 0.53259(15) 0.0421(4) Uani 1 1 d . . . . .
H20A H -0.128810 0.185086 0.533605 0.051 Uiso 1 1 calc R U . . .
H20B H -0.038853 0.273787 0.489020 0.051 Uiso 1 1 calc R U . . .
C21 C 0.0539(3) 0.13372(17) 0.49148(17) 0.0576(6) Uani 1 1 d . . . . .
H21A H 0.022315 0.111296 0.427285 0.086 Uiso 1 1 calc R U . . .
H21B H 0.057619 0.075014 0.535902 0.086 Uiso 1 1 calc R U . . .
H21C H 0.141704 0.163317 0.484663 0.086 Uiso 1 1 calc R U . . .

loop_
_atom_site_aniso_label
_atom_site_aniso_U_11
_atom_site_aniso_U_22
_atom_site_aniso_U_33
_atom_site_aniso_U_23
_atom_site_aniso_U_13
_atom_site_aniso_U_12
O1 0.0314(5) 0.0330(6) 0.0149(5) -0.0047(4) 0.0029(4) -0.0096(5)
O2 0.0305(6) 0.0317(6) 0.0147(5) -0.0013(4) 0.0001(4) -0.0062(5)
C1 0.0343(9) 0.0459(10) 0.0269(8) 0.0008(7) -0.0061(7) 0.0030(8)
C2 0.0251(7) 0.0343(8) 0.0192(7) -0.0001(6) 0.0005(6) 0.0004(6)
C3 0.0354(8) 0.0330(8) 0.0266(8) -0.0047(7) -0.0066(7) -0.0052(7)
C4 0.0309(8) 0.0247(7) 0.0261(8) -0.0017(6) -0.0022(6) -0.0058(6)
C5 0.0251(7) 0.0231(7) 0.0191(6) -0.0015(6) 0.0031(6) -0.0032(6)
C6 0.0243(7) 0.0221(7) 0.0157(6) -0.0010(5) 0.0017(5) -0.0024(6)
C7 0.0259(7) 0.0234(7) 0.0223(7) 0.0003(6) 0.0030(6) 0.0013(6)
C8 0.0276(7) 0.0203(7) 0.0259(7) 0.0003(6) -0.0021(6) -0.0068(6)
C9 0.0416(9) 0.0284(8) 0.0221(7) 0.0049(6) -0.0006(7) -0.0032(7)
C10 0.0314(8) 0.0315(8) 0.0370(9) 0.0018(7) -0.0056(7) -0.0005(7)
C11 0.0253(7) 0.0176(6) 0.0187(7) 0.0011(5) 0.0005(6) -0.0003(6)
C12 0.0272(7) 0.0194(6) 0.0155(6) 0.0007(5) 0.0026(5) 0.0003(6)
C13 0.0274(7) 0.0203(7) 0.0185(7) -0.0014(5) -0.0025(6) -0.0014(6)
C14 0.0252(7) 0.0172(6) 0.0229(7) 0.0010(5) 0.0009(6) 0.0006(6)
C15 0.0280(7) 0.0230(7) 0.0181(7) 0.0016(5) 0.0049(6) 0.0001(6)
C16 0.0286(7) 0.0181(6) 0.0161(6) -0.0006(5) -0.0011(6) 0.0003(6)
C17 0.0246(7) 0.0279(7) 0.0283(7) -0.0025(6) 0.0024(6) -0.0019(6)
C18 0.0339(8) 0.0349(9) 0.0293(8) 0.0034(7) 0.0053(7) -0.0098(7)
C19 0.0358(8) 0.0246(7) 0.0354(8) 0.0062(7) -0.0039(7) -0.0048(7)
C20 0.0478(10) 0.0301(8) 0.0484(11) -0.0077(8) -0.0136(9) 0.0041(8)
C21 0.0741(15) 0.0444(11) 0.0542(13) -0.0188(10) -0.0176(11) 0.0182(11)

loop_
_atom_type_symbol
_atom_type_description
_atom_type_scat_dispersion_real
_atom_type_scat_dispersion_imag
_atom_type_scat_source
C C 0.0181 0.0091 'International Tables Vol C Tables 4.2.6.8 and 6.1.1.4'
H H 0.0000 0.0000 'International Tables Vol C Tables 4.2.6.8 and 6.1.1.4'
O O 0.0492 0.0322 'International Tables Vol C Tables 4.2.6.8 and 6.1.1.4'

loop_
_exptl_crystal_face_index_h
_exptl_crystal_face_index_k
_exptl_crystal_face_index_l
_exptl_crystal_face_perp_dist
0.00 1.00 1.00 0.0550
0.00 -1.00 -1.00 0.0710
1.00 0.00 1.00 0.0780
0.00 -1.00 -2.00 0.0800
0.00 1.00 2.00 0.0630
1.00 0.00 2.00 0.0830
1.00 -1.00 0.00 0.0760
-1.00 1.00 0.00 0.0890
1.00 -1.00 1.00 0.0760
-1.00 1.00 2.00 0.0840
-1.00 2.00 -2.00 0.0680
-2.00 1.00 2.00 0.0910
0.00 -1.00 1.00 0.0500
0.00 1.00 -1.00 0.0580
-2.00 -1.00 2.00 0.0770
-1.00 -2.00 1.00 0.0510
1.00 2.00 -1.00 0.0510
-1.00 -2.00 0.00 0.0380
1.00 2.00 0.00 0.0520
1.00 0.00 0.00 0.0770
-1.00 0.00 0.00 0.0880
1.00 1.00 0.00 0.0510

loop_
_geom_angle_atom_site_label_1
_geom_angle_atom_site_label_2
_geom_angle_atom_site_label_3
_geom_angle
_geom_angle_site_symmetry_1
_geom_angle_site_symmetry_3
_geom_angle_publ_flag
C12 O1 H1 109.3(15) . . ?
C16 O2 H2 108.7(13) . . ?
H1A C1 H1B 109.5 . . ?
H1A C1 H1C 109.5 . . ?
H1B C1 H1C 109.5 . . ?
C2 C1 H1A 109.5 . . ?
C2 C1 H1B 109.5 . . ?
C2 C1 H1C 109.5 . . ?
C1 C2 C3 116.75(14) . . ?
C7 C2 C1 121.96(15) . . ?
C7 C2 C3 121.28(14) . . ?
C2 C3 H3A 109.2 . . ?
C2 C3 H3B 109.2 . . ?
C2 C3 C4 112.24(13) . . ?
H3A C3 H3B 107.9 . . ?
C4 C3 H3A 109.2 . . ?
C4 C3 H3B 109.2 . . ?
C3 C4 H4A 109.2 . . ?
C3 C4 H4B 109.2 . . ?
C3 C4 C5 112.00(12) . . ?
H4A C4 H4B 107.9 . . ?
C5 C4 H4A 109.2 . . ?
C5 C4 H4B 109.2 . . ?
C4 C5 H5 107.7 . . ?
C4 C5 C6 109.85(12) . . ?
C6 C5 H5 107.7 . . ?
C8 C5 C4 110.24(11) . . ?
C8 C5 H5 107.7 . . ?
C8 C5 C6 113.51(12) . . ?
C5 C6 H6 107.5 . . ?
C7 C6 C5 111.31(12) . . ?
C7 C6 H6 107.5 . . ?
C7 C6 C11 111.01(11) . . ?
C11 C6 C5 111.73(11) . . ?
C11 C6 H6 107.5 . . ?
C2 C7 C6 126.23(14) . . ?
C2 C7 H7 116.9 . . ?
C6 C7 H7 116.9 . . ?
C9 C8 C5 118.36(13) . . ?
C10 C8 C5 120.36(14) . . ?
C10 C8 C9 121.21(15) . . ?
C8 C9 H9A 109.5 . . ?
C8 C9 H9B 109.5 . . ?
C8 C9 H9C 109.5 . . ?
H9A C9 H9B 109.5 . . ?
H9A C9 H9C 109.5 . . ?
H9B C9 H9C 109.5 . . ?
C8 C10 H10A 120.0 . . ?
C8 C10 H10B 120.0 . . ?
H10A C10 H10B 120.0 . . ?
C12 C11 C6 121.64(12) . . ?
C12 C11 C16 115.96(13) . . ?
C16 C11 C6 122.40(12) . . ?
O1 C12 C11 117.47(12) . . ?
O1 C12 C13 120.84(13) . . ?
C13 C12 C11 121.69(13) . . ?
C12 C13 H13 119.6 . . ?
C14 C13 C12 120.75(13) . . ?
C14 C13 H13 119.6 . . ?
C13 C14 C17 121.03(13) . . ?
C15 C14 C13 118.60(12) . . ?
C15 C14 C17 120.37(13) . . ?
C14 C15 H15 120.0 . . ?
C16 C15 C14 120.08(13) . . ?
C16 C15 H15 120.0 . . ?
O2 C16 C11 121.21(13) . . ?
C15 C16 O2 115.98(12) . . ?
C15 C16 C11 122.80(13) . . ?
C14 C17 H17A 109.0 . . ?
C14 C17 H17B 109.0 . . ?
C14 C17 C18 112.90(13) . . ?
H17A C17 H17B 107.8 . . ?
C18 C17 H17A 109.0 . . ?
C18 C17 H17B 109.0 . . ?
C17 C18 H18A 108.7 . . ?
C17 C18 H18B 108.7 . . ?
H18A C18 H18B 107.6 . . ?
C19 C18 C17 114.07(13) . . ?
C19 C18 H18A 108.7 . . ?
C19 C18 H18B 108.7 . . ?
C18 C19 H19A 108.6 . . ?
C18 C19 H19B 108.6 . . ?
H19A C19 H19B 107.6 . . ?
C20 C19 C18 114.55(14) . . ?
C20 C19 H19A 108.6 . . ?
C20 C19 H19B 108.6 . . ?
C19 C20 H20A 109.1 . . ?
C19 C20 H20B 109.1 . . ?
H20A C20 H20B 107.8 . . ?
C21 C20 C19 112.63(15) . . ?
C21 C20 H20A 109.1 . . ?
C21 C20 H20B 109.1 . . ?
C20 C21 H21A 109.5 . . ?
C20 C21 H21B 109.5 . . ?
C20 C21 H21C 109.5 . . ?
H21A C21 H21B 109.5 . . ?
H21A C21 H21C 109.5 . . ?
H21B C21 H21C 109.5 . . ?

loop_
_geom_bond_atom_site_label_1
_geom_bond_atom_site_label_2
_geom_bond_distance
_geom_bond_site_symmetry_2
_geom_bond_publ_flag
O1 H1 0.85(2) . ?
O1 C12 1.3698(17) . ?
O2 H2 0.90(2) . ?
O2 C16 1.3891(17) . ?
C1 H1A 0.9800 . ?
C1 H1B 0.9800 . ?
C1 H1C 0.9800 . ?
C1 C2 1.502(2) . ?
C2 C3 1.506(2) . ?
C2 C7 1.334(2) . ?
C3 H3A 0.9900 . ?
C3 H3B 0.9900 . ?
C3 C4 1.520(2) . ?
C4 H4A 0.9900 . ?
C4 H4B 0.9900 . ?
C4 C5 1.542(2) . ?
C5 H5 1.0000 . ?
C5 C6 1.5571(19) . ?
C5 C8 1.515(2) . ?
C6 H6 1.0000 . ?
C6 C7 1.514(2) . ?
C6 C11 1.525(2) . ?
C7 H7 0.9500 . ?
C8 C9 1.508(2) . ?
C8 C10 1.328(2) . ?
C9 H9A 0.9800 . ?
C9 H9B 0.9800 . ?
C9 H9C 0.9800 . ?
C10 H10A 0.9500 . ?
C10 H10B 0.9500 . ?
C11 C12 1.402(2) . ?
C11 C16 1.402(2) . ?
C12 C13 1.393(2) . ?
C13 H13 0.9500 . ?
C13 C14 1.391(2) . ?
C14 C15 1.389(2) . ?
C14 C17 1.513(2) . ?
C15 H15 0.9500 . ?
C15 C16 1.385(2) . ?
C17 H17A 0.9900 . ?
C17 H17B 0.9900 . ?
C17 C18 1.530(2) . ?
C18 H18A 0.9900 . ?
C18 H18B 0.9900 . ?
C18 C19 1.522(2) . ?
C19 H19A 0.9900 . ?
C19 H19B 0.9900 . ?
C19 C20 1.517(2) . ?
C20 H20A 0.9900 . ?
C20 H20B 0.9900 . ?
C20 C21 1.515(3) . ?
C21 H21A 0.9800 . ?
C21 H21B 0.9800 . ?
C21 H21C 0.9800 . ?

loop_
_geom_torsion_atom_site_label_1
_geom_torsion_atom_site_label_2
_geom_torsion_atom_site_label_3
_geom_torsion_atom_site_label_4
_geom_torsion
_geom_torsion_site_symmetry_1
_geom_torsion_site_symmetry_2
_geom_torsion_site_symmetry_3
_geom_torsion_site_symmetry_4
_geom_torsion_publ_flag
O1 C12 C13 C14 179.60(13) . . . . ?
C1 C2 C3 C4 162.49(14) . . . . ?
C1 C2 C7 C6 179.25(14) . . . . ?
C2 C3 C4 C5 47.74(18) . . . . ?
C3 C2 C7 C6 -1.5(2) . . . . ?
C3 C4 C5 C6 -60.52(16) . . . . ?
C3 C4 C5 C8 173.66(13) . . . . ?
C4 C5 C6 C7 40.54(15) . . . . ?
C4 C5 C6 C11 165.27(12) . . . . ?
C4 C5 C8 C9 67.32(16) . . . . ?
C4 C5 C8 C10 -109.76(16) . . . . ?
C5 C6 C7 C2 -11.2(2) . . . . ?
C5 C6 C11 C12 105.24(15) . . . . ?
C5 C6 C11 C16 -75.12(16) . . . . ?
C6 C5 C8 C9 -56.40(17) . . . . ?
C6 C5 C8 C10 126.52(14) . . . . ?
C6 C11 C12 O1 2.37(19) . . . . ?
C6 C11 C12 C13 -176.78(13) . . . . ?
C6 C11 C16 O2 -2.3(2) . . . . ?
C6 C11 C16 C15 177.19(13) . . . . ?
C7 C2 C3 C4 -16.8(2) . . . . ?
C7 C6 C11 C12 -129.87(14) . . . . ?
C7 C6 C11 C16 49.78(17) . . . . ?
C8 C5 C6 C7 164.47(12) . . . . ?
C8 C5 C6 C11 -70.80(15) . . . . ?
C11 C6 C7 C2 -136.30(15) . . . . ?
C11 C12 C13 C14 -1.3(2) . . . . ?
C12 C11 C16 O2 177.32(12) . . . . ?
C12 C11 C16 C15 -3.1(2) . . . . ?
C12 C13 C14 C15 -1.6(2) . . . . ?
C12 C13 C14 C17 178.42(13) . . . . ?
C13 C14 C15 C16 2.0(2) . . . . ?
C13 C14 C17 C18 112.09(16) . . . . ?
C14 C15 C16 O2 179.97(13) . . . . ?
C14 C15 C16 C11 0.4(2) . . . . ?
C14 C17 C18 C19 -58.57(18) . . . . ?
C15 C14 C17 C18 -67.88(17) . . . . ?
C16 C11 C12 O1 -177.30(12) . . . . ?
C16 C11 C12 C13 3.5(2) . . . . ?
C17 C14 C15 C16 -177.99(13) . . . . ?
C17 C18 C19 C20 -64.55(19) . . . . ?
C18 C19 C20 C21 179.70(17) . . . . ?
